data_4101074
_journal_name_full 'Journal of the American Chemical Society'
_journal_paper_doi 10.1021/ja0574062
_journal_year 2006
_chemical_formula_moiety 'C40 H36 Cl2 Mn4 N12 O14 '
_chemical_formula_sum 'C40 H36 Cl2 Mn4 N12 O14'
_chemical_formula_weight 1199.45
_space_group_IT_number 19
_space_group_name_Hall 'P 2ac 2ab'
_space_group_name_H-M_alt 'P 21 21 21'
_symmetry_cell_setting orthorhombic
_symmetry_Int_Tables_number 19
_symmetry_space_group_name_Hall 'P 2ac 2ab'
_symmetry_space_group_name_H-M 'P 21 21 21'
_cell_angle_alpha 90.0000
_cell_angle_beta 90.0000
_cell_angle_gamma 90.0000
_cell_formula_units_Z 4
_cell_length_a 14.530(3)
_cell_length_b 16.999(3)
_cell_length_c 18.440(3)
_cell_measurement_temperature 93.1
_cell_volume 4554.4(13)
_exptl_crystal_density_diffrn 1.749
_cod_original_formula_sum 'C40 H36 Cl2 Mn4 N12 O14 '
_cod_database_code 4101074

loop_
_symmetry_equiv_pos_site_id
_symmetry_equiv_pos_as_xyz
1 +X,+Y,+Z
2 1/2+X,1/2-Y,-Z
3 -X,1/2+Y,1/2-Z
4 1/2-X,-Y,1/2+Z

loop_
_atom_site_label
_atom_site_type_symbol
_atom_site_fract_x
_atom_site_fract_y
_atom_site_fract_z
_atom_site_U_iso_or_equiv
_atom_site_adp_type
_atom_site_occupancy
_atom_site_symmetry_multiplicity
_atom_site_calc_flag
_atom_site_refinement_flags
_atom_site_disorder_assembly
_atom_site_disorder_group
Mn(1) Mn 0.20520(3) 0.23683(3) 0.39991(3) 0.01637(13) Uani 1.00 1 d . . .
Mn(2) Mn 0.17182(3) 0.17101(3) 0.23709(3) 0.01476(13) Uani 1.00 1 d . . .
Mn(3) Mn 0.34367(3) 0.28439(3) 0.26265(3) 0.01506(13) Uani 1.00 1 d . . .
Mn(4) Mn 0.31368(3) 0.21908(3) 0.09986(3) 0.01485(13) Uani 1.00 1 d . . .
Cl(1) Cl 0.39348(6) -0.03965(6) 0.42502(5) 0.0319(2) Uani 1.00 1 d . . .
Cl(2) Cl 0.87733(6) 0.01262(6) 0.42070(5) 0.0352(2) Uani 1.00 1 d . . .
O(1) O 0.19184(13) 0.27438(12) 0.28270(11) 0.0155(6) Uani 1.00 1 d . . .
O(2) O 0.16903(14) 0.20523(12) 0.14017(11) 0.0160(6) Uani 1.00 1 d . . .
O(3) O 0.18464(16) 0.13396(13) 0.33269(11) 0.0179(6) Uani 1.00 1 d . . .
O(4) O 0.32283(14) 0.18100(12) 0.21732(11) 0.0151(6) Uani 1.00 1 d . . .
O(5) O 0.34857(14) 0.24847(13) 0.35928(11) 0.0169(6) Uani 1.00 1 d . . .
O(6) O 0.33154(16) 0.32137(12) 0.16783(11) 0.0169(6) Uani 1.00 1 d . . .
O(7) O 0.4559(2) -0.0081(2) 0.3728(2) 0.0802(13) Uani 1.00 1 d . . .
O(8) O 0.3228(2) -0.0838(2) 0.38811(18) 0.0650(11) Uani 1.00 1 d . . .
O(9) O 0.4415(2) -0.09080(18) 0.47329(14) 0.0475(9) Uani 1.00 1 d . . .
O(10) O 0.3511(2) 0.02324(18) 0.46437(13) 0.0416(9) Uani 1.00 1 d . . .
O(11) O 0.9414(2) -0.0076(2) 0.36450(18) 0.0648(12) Uani 1.00 1 d . . .
O(12) O 0.80048(19) 0.05392(18) 0.38897(14) 0.0444(9) Uani 1.00 1 d . . .
O(13) O 0.9211(2) 0.0624(2) 0.47224(18) 0.0643(11) Uani 1.00 1 d . . .
O(14) O 0.8458(2) -0.05857(17) 0.45541(13) 0.0411(8) Uani 1.00 1 d . . .
N(1) N 0.1714(2) 0.36349(19) 0.39839(16) 0.0275(8) Uani 1.00 1 d . . .
N(2) N 0.02181(19) 0.18158(17) 0.22027(13) 0.0159(7) Uani 1.00 1 d . . .
N(3) N 0.15878(18) 0.05190(17) 0.21697(13) 0.0170(7) Uani 1.00 1 d . . .
N(4) N 0.3423(2) 0.08967(17) 0.10212(16) 0.0239(8) Uani 1.00 1 d . . .
N(5) N 0.49329(18) 0.27184(17) 0.27704(13) 0.0166(7) Uani 1.00 1 d . . .
N(6) N 0.35309(19) 0.40219(17) 0.28386(13) 0.0172(7) Uani 1.00 1 d . . .
N(7) N 0.2682(2) 0.2341(2) 0.50488(14) 0.0290(9) Uani 1.00 1 d . . .
N(8) N -0.1038(2) 0.24814(18) 0.41028(14) 0.0250(8) Uani 1.00 1 d . . .
N(9) N 0.0595(2) 0.2207(2) 0.43239(14) 0.0253(9) Uani 1.00 1 d . . .
N(10) N 0.2527(2) 0.2497(2) -0.00054(14) 0.0293(9) Uani 1.00 1 d . . .
N(11) N 0.62795(18) 0.21009(19) 0.08205(13) 0.0235(8) Uani 1.00 1 d . . .
N(12) N 0.46078(19) 0.22702(19) 0.07086(13) 0.0221(8) Uani 1.00 1 d . . .
C(1) C 0.1694(2) 0.4112(2) 0.45708(18) 0.0279(11) Uani 1.00 1 d . . .
C(2) C 0.1312(3) 0.4843(2) 0.4590(2) 0.0389(13) Uani 1.00 1 d . . .
C(3) C 0.0918(2) 0.5128(2) 0.3967(2) 0.0438(13) Uani 1.00 1 d . . .
C(4) C 0.0959(2) 0.4688(2) 0.3332(2) 0.0331(12) Uani 1.00 1 d . . .
C(5) C 0.1352(2) 0.3941(2) 0.33615(19) 0.0238(10) Uani 1.00 1 d . . .
C(6) C 0.1363(2) 0.3418(2) 0.27048(19) 0.0249(10) Uani 1.00 1 d . . .
C(7) C -0.0479(2) 0.1556(2) 0.26114(18) 0.0205(9) Uani 1.00 1 d . . .
C(8) C -0.1379(2) 0.1601(2) 0.23870(19) 0.0261(10) Uani 1.00 1 d . . .
C(9) C -0.1567(2) 0.1950(2) 0.17284(19) 0.0313(11) Uani 1.00 1 d . . .
C(10) C -0.0852(2) 0.2226(2) 0.13079(19) 0.0255(10) Uani 1.00 1 d . . .
C(11) C 0.0038(2) 0.2138(2) 0.15491(17) 0.0166(9) Uani 1.00 1 d . . .
C(12) C 0.0868(2) 0.2352(2) 0.10984(18) 0.0191(9) Uani 1.00 1 d . . .
C(13) C 0.1483(2) 0.0171(2) 0.15211(18) 0.0202(10) Uani 1.00 1 d . . .
C(14) C 0.1357(2) -0.0623(2) 0.14529(19) 0.0225(10) Uani 1.00 1 d . . .
C(15) C 0.1316(2) -0.1078(2) 0.20823(19) 0.0251(10) Uani 1.00 1 d . . .
C(16) C 0.1410(2) -0.0720(2) 0.27505(19) 0.0216(10) Uani 1.00 1 d . . .
C(17) C 0.1546(2) 0.0082(2) 0.27811(17) 0.0165(9) Uani 1.00 1 d . . .
C(18) C 0.1629(2) 0.0546(2) 0.34704(17) 0.0190(9) Uani 1.00 1 d . . .
C(19) C 0.3416(2) 0.0420(2) 0.04386(19) 0.0254(10) Uani 1.00 1 d . . .
C(20) C 0.3684(2) -0.0357(2) 0.04572(19) 0.0292(11) Uani 1.00 1 d . . .
C(21) C 0.3988(2) -0.0655(2) 0.1103(2) 0.0360(12) Uani 1.00 1 d . . .
C(22) C 0.4000(2) -0.0191(2) 0.1715(2) 0.0304(12) Uani 1.00 1 d . . .
C(23) C 0.3717(2) 0.0582(2) 0.16539(19) 0.0234(10) Uani 1.00 1 d . . .
C(24) C 0.3765(2) 0.1123(2) 0.23042(18) 0.0228(10) Uani 1.00 1 d . . .
C(25) C 0.5628(2) 0.2976(2) 0.23624(18) 0.0201(9) Uani 1.00 1 d . . .
C(26) C 0.6541(2) 0.2878(2) 0.25594(18) 0.0266(10) Uani 1.00 1 d . . .
C(27) C 0.6728(2) 0.2490(2) 0.32015(18) 0.0335(11) Uani 1.00 1 d . . .
C(28) C 0.6020(2) 0.2218(2) 0.36366(19) 0.0246(10) Uani 1.00 1 d . . .
C(29) C 0.5125(2) 0.2353(2) 0.34092(17) 0.0182(9) Uani 1.00 1 d . . .
C(30) C 0.4299(2) 0.2128(2) 0.38539(18) 0.0251(10) Uani 1.00 1 d . . .
C(31) C 0.3612(2) 0.4373(2) 0.34901(18) 0.0191(9) Uani 1.00 1 d . . .
C(32) C 0.3680(2) 0.5165(2) 0.35681(19) 0.0244(10) Uani 1.00 1 d . . .
C(33) C 0.3673(2) 0.5641(2) 0.2947(2) 0.0233(10) Uani 1.00 1 d . . .
C(34) C 0.3603(2) 0.5287(2) 0.2274(2) 0.0223(10) Uani 1.00 1 d . . .
C(35) C 0.3529(2) 0.4475(2) 0.22289(18) 0.0181(9) Uani 1.00 1 d . . .
C(36) C 0.3446(2) 0.4024(2) 0.15336(17) 0.0188(9) Uani 1.00 1 d . . .
C(37) C 0.3317(2) 0.2441(2) 0.54152(17) 0.0205(9) Uani 1.00 1 d . . .
C(38) C -0.0180(2) 0.2328(2) 0.42643(17) 0.0196(9) Uani 1.00 1 d . . .
C(39) C 0.1900(2) 0.2673(2) -0.03562(17) 0.0210(9) Uani 1.00 1 d . . .
C(40) C 0.5393(2) 0.2208(2) 0.07223(17) 0.0189(9) Uani 1.00 1 d . . .
H(1) H 0.1968 0.3922 0.5004 0.033 Uiso 1.00 1 c R . .
H(2) H 0.1319 0.5147 0.5022 0.047 Uiso 1.00 1 c R . .
H(3) H 0.0617 0.5624 0.3970 0.053 Uiso 1.00 1 c R . .
H(4) H 0.0726 0.4893 0.2889 0.040 Uiso 1.00 1 c R . .
H(5) H 0.0752 0.3254 0.2600 0.030 Uiso 1.00 1 c R . .
H(6) H 0.1603 0.3703 0.2304 0.030 Uiso 1.00 1 c R . .
H(7) H -0.0347 0.1332 0.3072 0.024 Uiso 1.00 1 c R . .
H(8) H -0.1862 0.1397 0.2679 0.032 Uiso 1.00 1 c R . .
H(9) H -0.2185 0.2001 0.1566 0.038 Uiso 1.00 1 c R . .
H(10) H -0.0972 0.2474 0.0856 0.031 Uiso 1.00 1 c R . .
H(11) H 0.0794 0.2140 0.0625 0.023 Uiso 1.00 1 c R . .
H(12) H 0.0912 0.2908 0.1070 0.023 Uiso 1.00 1 c R . .
H(13) H 0.1497 0.0487 0.1096 0.024 Uiso 1.00 1 c R . .
H(14) H 0.1299 -0.0859 0.0988 0.027 Uiso 1.00 1 c R . .
H(15) H 0.1223 -0.1630 0.2051 0.030 Uiso 1.00 1 c R . .
H(16) H 0.1382 -0.1022 0.3183 0.026 Uiso 1.00 1 c R . .
H(17) H 0.1061 0.0522 0.3725 0.023 Uiso 1.00 1 c R . .
H(18) H 0.2102 0.0322 0.3761 0.023 Uiso 1.00 1 c R . .
H(19) H 0.3216 0.0632 -0.0011 0.030 Uiso 1.00 1 c R . .
H(20) H 0.3658 -0.0676 0.0035 0.035 Uiso 1.00 1 c R . .
H(21) H 0.4192 -0.1185 0.1130 0.043 Uiso 1.00 1 c R . .
H(22) H 0.4198 -0.0397 0.2167 0.037 Uiso 1.00 1 c R . .
H(23) H 0.3532 0.0856 0.2718 0.028 Uiso 1.00 1 c R . .
H(24) H 0.4386 0.1270 0.2388 0.028 Uiso 1.00 1 c R . .
H(25) H 0.5493 0.3236 0.1920 0.024 Uiso 1.00 1 c R . .
H(26) H 0.7024 0.3071 0.2262 0.032 Uiso 1.00 1 c R . .
H(27) H 0.7349 0.2410 0.3346 0.040 Uiso 1.00 1 c R . .
H(28) H 0.6143 0.1947 0.4077 0.029 Uiso 1.00 1 c R . .
H(29) H 0.4226 0.1573 0.3837 0.030 Uiso 1.00 1 c R . .
H(30) H 0.4396 0.2289 0.4341 0.030 Uiso 1.00 1 c R . .
H(31) H 0.3623 0.4053 0.3912 0.023 Uiso 1.00 1 c R . .
H(32) H 0.3731 0.5394 0.4037 0.029 Uiso 1.00 1 c R . .
H(33) H 0.3717 0.6197 0.2987 0.028 Uiso 1.00 1 c R . .
H(34) H 0.3605 0.5597 0.1845 0.027 Uiso 1.00 1 c R . .
H(35) H 0.2935 0.4218 0.1266 0.022 Uiso 1.00 1 c R . .
H(36) H 0.3992 0.4091 0.1258 0.022 Uiso 1.00 1 c R . .

loop_
_atom_site_aniso_label
_atom_site_aniso_U_11
_atom_site_aniso_U_22
_atom_site_aniso_U_33
_atom_site_aniso_U_12
_atom_site_aniso_U_13
_atom_site_aniso_U_23
Mn(1) 0.0116(2) 0.0246(3) 0.0129(2) -0.0024(2) 0.0005(2) -0.0008(2)
Mn(2) 0.0116(2) 0.0195(2) 0.0131(2) -0.0013(2) -0.0010(2) 0.0009(2)
Mn(3) 0.0124(2) 0.0194(2) 0.0134(2) -0.0018(2) -0.0006(2) 0.0005(2)
Mn(4) 0.0107(2) 0.0214(2) 0.0124(2) -0.0006(2) -0.0003(2) 0.0014(2)
Cl(1) 0.0302(5) 0.0398(6) 0.0257(5) 0.0123(4) 0.0018(4) 0.0020(4)
Cl(2) 0.0298(5) 0.0468(6) 0.0289(5) -0.0129(4) -0.0051(4) 0.0104(4)
O(1) 0.0094(11) 0.0172(13) 0.0197(11) 0.0017(10) 0.0013(9) 0.0030(9)
O(2) 0.0079(11) 0.0263(14) 0.0138(11) 0.0011(10) -0.0030(9) 0.0034(9)
O(3) 0.0190(13) 0.0189(13) 0.0157(11) -0.0033(10) -0.0010(10) 0.0030(9)
O(4) 0.0090(11) 0.0188(13) 0.0176(11) 0.0019(10) -0.0003(9) 0.0010(9)
O(5) 0.0072(11) 0.0270(14) 0.0165(11) 0.0019(10) -0.0008(9) -0.0007(10)
O(6) 0.0202(12) 0.0170(13) 0.0134(11) -0.0039(11) -0.0007(9) 0.0005(9)
O(7) 0.068(2) 0.091(3) 0.081(2) 0.046(2) 0.052(2) 0.052(2)
O(8) 0.057(2) 0.061(2) 0.077(2) 0.0207(18) -0.0388(19) -0.0391(19)
O(9) 0.051(2) 0.046(2) 0.0456(17) 0.0015(16) -0.0198(15) 0.0197(15)
O(10) 0.0356(18) 0.051(2) 0.0385(16) 0.0010(15) 0.0040(13) -0.0159(14)
O(11) 0.060(2) 0.081(2) 0.054(2) -0.002(2) 0.0284(17) 0.0165(18)
O(12) 0.0311(16) 0.056(2) 0.0464(17) -0.0047(15) -0.0141(14) 0.0151(15)
O(13) 0.078(2) 0.055(2) 0.060(2) -0.0274(19) -0.0462(19) 0.0127(17)
O(14) 0.0450(19) 0.0405(18) 0.0377(15) -0.0174(15) -0.0047(14) 0.0153(13)
N(1) 0.0182(16) 0.043(2) 0.0218(15) -0.0083(15) 0.0037(14) -0.0040(15)
N(2) 0.0148(15) 0.0209(17) 0.0120(14) -0.0029(12) 0.0001(11) -0.0019(12)
N(3) 0.0100(14) 0.0211(17) 0.0201(15) -0.0016(13) -0.0022(11) -0.0025(12)
N(4) 0.0169(15) 0.0220(17) 0.0326(16) 0.0002(13) 0.0009(14) -0.0001(14)
N(5) 0.0108(14) 0.0208(17) 0.0183(15) -0.0012(12) -0.0025(11) -0.0013(13)
N(6) 0.0101(14) 0.0227(17) 0.0188(15) 0.0022(12) 0.0037(11) 0.0057(12)
N(7) 0.0181(16) 0.053(2) 0.0165(15) -0.0014(16) 0.0018(13) 0.0015(15)
N(8) 0.0186(16) 0.039(2) 0.0179(15) 0.0007(14) 0.0012(12) 0.0042(14)
N(9) 0.0169(18) 0.037(2) 0.0223(16) -0.0068(15) 0.0028(12) -0.0076(15)
N(10) 0.0153(16) 0.057(2) 0.0152(14) 0.0024(15) 0.0032(13) 0.0085(15)
N(11) 0.0104(15) 0.040(2) 0.0199(15) 0.0018(13) 0.0013(12) 0.0080(14)
N(12) 0.0107(16) 0.036(2) 0.0197(15) -0.0025(14) 0.0028(11) 0.0033(14)
C(1) 0.024(2) 0.043(2) 0.0171(18) -0.0085(19) 0.0047(16) -0.0019(17)
C(2) 0.048(2) 0.040(2) 0.029(2) 0.006(2) 0.004(2) -0.007(2)
C(3) 0.041(2) 0.039(2) 0.051(2) 0.006(2) 0.008(2) -0.012(2)
C(4) 0.033(2) 0.030(2) 0.036(2) 0.006(2) 0.0019(18) 0.0003(19)
C(5) 0.0155(19) 0.027(2) 0.029(2) -0.0019(16) 0.0039(16) -0.0024(17)
C(6) 0.0205(19) 0.031(2) 0.0233(19) -0.0012(16) -0.0001(16) 0.0028(17)
C(7) 0.0186(18) 0.027(2) 0.0161(17) -0.0026(16) -0.0006(15) -0.0008(16)
C(8) 0.0147(18) 0.043(2) 0.0212(18) -0.0020(16) 0.0034(15) 0.0038(18)
C(9) 0.0110(18) 0.059(3) 0.0237(19) -0.0020(18) -0.0050(15) 0.0031(18)
C(10) 0.0164(18) 0.041(2) 0.0196(18) 0.0039(18) -0.0010(14) 0.0073(17)
C(11) 0.0109(17) 0.025(2) 0.0141(17) -0.0011(15) 0.0013(13) -0.0018(15)
C(12) 0.0103(16) 0.027(2) 0.0202(18) 0.0002(15) -0.0013(13) 0.0055(15)
C(13) 0.0152(18) 0.028(2) 0.0174(18) 0.0001(17) 0.0006(14) -0.0017(15)
C(14) 0.0165(19) 0.027(2) 0.024(2) -0.0018(16) -0.0001(15) -0.0061(16)
C(15) 0.022(2) 0.025(2) 0.029(2) -0.0004(17) -0.0024(16) -0.0018(17)
C(16) 0.0202(19) 0.021(2) 0.024(2) -0.0005(16) -0.0003(15) 0.0035(15)
C(17) 0.0117(17) 0.023(2) 0.0150(17) -0.0005(15) 0.0027(14) 0.0001(14)
C(18) 0.0182(19) 0.022(2) 0.0168(17) 0.0016(16) -0.0007(14) 0.0030(14)
C(19) 0.025(2) 0.033(2) 0.0182(18) -0.0027(19) 0.0019(16) -0.0058(16)
C(20) 0.035(2) 0.034(2) 0.0181(19) 0.0014(19) -0.0004(17) -0.0101(17)
C(21) 0.036(2) 0.031(2) 0.041(2) 0.009(2) 0.000(2) -0.005(2)
C(22) 0.031(2) 0.029(2) 0.031(2) 0.0062(19) -0.0022(17) 0.0012(18)
C(23) 0.0145(19) 0.032(2) 0.024(2) 0.0014(17) 0.0010(15) -0.0016(17)
C(24) 0.0203(19) 0.026(2) 0.0220(18) -0.0001(16) -0.0019(15) 0.0023(17)
C(25) 0.0197(18) 0.028(2) 0.0129(16) -0.0006(15) 0.0004(15) -0.0035(15)
C(26) 0.0133(17) 0.046(2) 0.0210(19) -0.0087(17) 0.0040(15) -0.0064(17)
C(27) 0.0123(18) 0.063(3) 0.026(2) 0.0001(19) -0.0046(15) -0.0057(18)
C(28) 0.0197(19) 0.034(2) 0.0204(18) 0.0011(18) -0.0059(15) -0.0021(17)
C(29) 0.0146(17) 0.025(2) 0.0153(17) -0.0023(15) -0.0006(13) -0.0003(15)
C(30) 0.0152(18) 0.044(2) 0.0162(18) -0.0019(18) -0.0018(14) 0.0084(17)
C(31) 0.0161(18) 0.024(2) 0.0172(18) -0.0017(16) 0.0005(14) -0.0026(15)
C(32) 0.0180(19) 0.034(2) 0.021(2) -0.0013(17) 0.0076(15) -0.0052(17)
C(33) 0.0183(19) 0.019(2) 0.032(2) 0.0008(16) 0.0002(15) -0.0030(17)
C(34) 0.0145(18) 0.025(2) 0.027(2) 0.0002(16) 0.0018(16) 0.0035(17)
C(35) 0.0092(17) 0.024(2) 0.0214(19) -0.0009(15) 0.0014(14) 0.0014(15)
C(36) 0.0190(19) 0.019(2) 0.0183(17) -0.0027(16) -0.0012(15) 0.0032(14)
C(37) 0.0153(19) 0.032(2) 0.0141(16) 0.0024(17) 0.0057(15) 0.0002(14)
C(38) 0.024(2) 0.025(2) 0.0096(16) -0.0068(17) 0.0026(14) -0.0028(14)
C(39) 0.0153(19) 0.035(2) 0.0126(16) -0.0037(17) 0.0071(15) 0.0027(15)
C(40) 0.023(2) 0.024(2) 0.0100(16) -0.0020(17) 0.0018(13) 0.0018(15)

loop_
_geom_bond_atom_site_label_1
_geom_bond_atom_site_label_2
_geom_bond_distance
_geom_bond_publ_flag
_geom_bond_site_symmetry_1
_geom_bond_site_symmetry_2
Mn1 O1 2.262(2) ? . .
Mn1 O3 2.164(2) ? . .
Mn1 O5 2.223(2) ? . .
Mn1 N1 2.208(3) ? . .
Mn1 N7 2.142(2) ? . .
Mn1 N9 2.217(2) ? . .
Mn2 O1 1.970(2) ? . .
Mn2 O2 1.880(2) ? . .
Mn2 O3 1.881(2) ? . .
Mn2 O4 2.231(2) ? . .
Mn2 N2 2.209(2) ? . .
Mn2 N3 2.067(2) ? . .
Mn3 O1 2.243(2) ? . .
Mn3 O4 1.970(2) ? . .
Mn3 O5 1.885(2) ? . .
Mn3 O6 1.866(2) ? . .
Mn3 N5 2.200(2) ? . .
Mn3 N6 2.045(2) ? . .
Mn4 O2 2.242(2) ? . .
Mn4 O4 2.265(2) ? . .
Mn4 O6 2.159(2) ? . .
Mn4 N4 2.239(2) ? . .
Mn4 N10 2.117(2) ? . .
Mn4 N12 2.207(2) ? . .
Cl1 O7 1.427(3) ? . .
Cl1 O8 1.443(3) ? . .
Cl1 O9 1.426(3) ? . .
Cl1 O10 1.431(3) ? . .
Cl2 O11 1.434(3) ? . .
Cl2 O12 1.443(3) ? . .
Cl2 O13 1.423(3) ? . .
Cl2 O14 1.443(3) ? . .
O1 C6 1.419(4) ? . .
O2 C12 1.414(3) ? . .
O3 C18 1.411(4) ? . .
O4 C24 1.425(4) ? . .
O5 C30 1.413(4) ? . .
O6 C36 1.416(4) ? . .
N1 C1 1.353(4) ? . .
N1 C5 1.365(4) ? . .
N2 C7 1.337(4) ? . .
N2 C11 1.350(4) ? . .
N3 C13 1.343(4) ? . .
N3 C17 1.352(4) ? . .
N4 C19 1.345(4) ? . .
N4 C23 1.353(4) ? . .
N5 C25 1.334(4) ? . .
N5 C29 1.361(4) ? . .
N6 C31 1.347(4) ? . .
N6 C35 1.362(4) ? . .
N7 C37 1.156(4) ? . .
N8 C37 1.299(4) ? . 45602
N8 C38 1.308(4) ? . .
N9 C38 1.149(4) ? . .
N10 C39 1.157(4) ? . .
N11 C39 1.302(4) ? . 55502
N11 C40 1.314(4) ? . .
N12 C40 1.146(4) ? . .
C1 C2 1.361(6) ? . .
C2 C3 1.371(6) ? . .
C3 C4 1.390(6) ? . .
C4 C5 1.395(5) ? . .
C5 C6 1.502(5) ? . .
C7 C8 1.374(4) ? . .
C8 C9 1.379(5) ? . .
C9 C10 1.379(5) ? . .
C10 C11 1.375(4) ? . .
C11 C12 1.509(4) ? . .
C13 C14 1.368(5) ? . .
C14 C15 1.396(5) ? . .
C15 C16 1.381(5) ? . .
C16 C17 1.378(5) ? . .
C17 C18 1.501(4) ? . .
C19 C20 1.377(5) ? . .
C20 C21 1.368(5) ? . .
C21 C22 1.376(5) ? . .
C22 C23 1.381(5) ? . .
C23 C24 1.512(5) ? . .
C25 C26 1.384(4) ? . .
C26 C27 1.382(4) ? . .
C27 C28 1.386(5) ? . .
C28 C29 1.384(4) ? . .
C29 C30 1.504(4) ? . .
C31 C32 1.358(5) ? . .
C32 C33 1.403(5) ? . .
C33 C34 1.383(5) ? . .
C34 C35 1.387(5) ? . .
C35 C36 1.498(4) ? . .
C1 H1 0.950 ? . .
C2 H2 0.950 ? . .
C3 H3 0.950 ? . .
C4 H4 0.950 ? . .
C6 H5 0.950 ? . .
C6 H6 0.950 ? . .
C7 H7 0.950 ? . .
C8 H8 0.950 ? . .
C9 H9 0.950 ? . .
C10 H10 0.950 ? . .
C12 H11 0.950 ? . .
C12 H12 0.950 ? . .
C13 H13 0.950 ? . .
C14 H14 0.950 ? . .
C15 H15 0.950 ? . .
C16 H16 0.950 ? . .
C18 H17 0.950 ? . .
C18 H18 0.950 ? . .
C19 H19 0.950 ? . .
C20 H20 0.950 ? . .
C21 H21 0.950 ? . .
C22 H22 0.950 ? . .
C24 H23 0.950 ? . .
C24 H24 0.950 ? . .
C25 H25 0.950 ? . .
C26 H26 0.950 ? . .
C27 H27 0.950 ? . .
C28 H28 0.950 ? . .
C30 H29 0.950 ? . .
C30 H30 0.950 ? . .
C31 H31 0.950 ? . .
C32 H32 0.950 ? . .
C33 H33 0.950 ? . .
C34 H34 0.950 ? . .
C36 H35 0.950 ? . .
C36 H36 0.950 ? . .
